data_2000888
loop_
_publ_author_name
'Jones, P. G.'
'Kirby, A. J.'
'Parker, J. K.'

_publ_section_title
;
 Bond length and reactivity. Structures of the methanesulfonate esters
 of <i>cis</i>- and <i>trans</i>-4-<i>tert</i>-butylcyclohexanol
;
_journal_issue 5
_journal_name_full 'Acta Crystallographica Section C'
_journal_page_first 849
_journal_page_last 851
_journal_paper_doi 10.1107/S0108270191012222
_journal_volume 48
_journal_year 1992
_chemical_formula_sum 'C11 H22 O3 S'
_chemical_formula_weight 234.35
_symmetry_cell_setting monoclinic
_symmetry_space_group_name_Hall '-P 2ybc'
_symmetry_space_group_name_H-M 'P 1 21/c 1'
_cell_angle_alpha 90
_cell_angle_beta 94.944(12)
_cell_angle_gamma 90
_cell_formula_units_Z 4
_cell_length_a 21.081(3)
_cell_length_b 6.0693(6)
_cell_length_c 10.3058(16)
_cell_volume 1313.7(3)
_diffrn_radiation_type Mo
_diffrn_radiation_wavelength 0.71069
_exptl_absorpt_coefficient_mu 0.22
_exptl_crystal_density_diffrn 1.185
_exptl_crystal_F_000 728
_cod_data_source_file ha0057.cif
_cod_data_source_block ha0057b
_cod_original_cell_volume 1313.7
_cod_original_formula_sum 'C11 H22 O3 S1'
_cod_database_code 2000888

loop_
_atom_site_label
_atom_site_fract_x
_atom_site_fract_y
_atom_site_fract_z
_atom_site_U_iso_or_equiv
S .0923(2) .5025(8) .4321(4) .0610(10)
O(1) .1603(6) .5223(2) .38290(10) .0690(10)
O(2) .1000(7) .5629(3) .56480(10) .0910(10)
O(3) .0658(7) .2922(3) .3998(2) .0930(10)
C(1) .17520(10) .4070(4) .2627(2) .0700(10)
C(2) .21580(10) .5638(4) .1923(2) .0750(10)
C(3) .27990(10) .6052(3) .2671(2) .0600(10)
C(4) .31630(10) .3920(3) .30050(10) .0450(10)
C(5) .27400(10) .2405(3) .3744(2) .0600(10)
C(6) .21020(10) .1977(3) .2994(2) .0760(10)
C(7) .38390(10) .4265(3) .3688(2) .0470(10)
C(8) .38180(10) .5494(3) .4980(2) .0660(10)
C(9) .42490(10) .5595(4) .2813(2) .0730(10)
C(10) .41680(10) .2045(3) .3949(2) .0720(10)
C(11) .04870(10) .7027(4) .3439(3) .0860(10)
H(1) .1366 .3745 .2097 ?
H(2A) .1937 .7012 .1787 ?
H(2B) .2225 .5035 .1084 ?
H(3A) .2733 .6823 .3462 ?
H(3B) .3050 .6977 .2161 ?
H(4) .3218 .3204 .2191 ?
H(5A) .2672 .3064 .4567 ?
H(5B) .2956 .1028 .3914 ?
H(6A) .2168 .1170 .2216 ?
H(6B) .1846 .1084 .3513 ?
H(8A) .4243 .5679 .5380 ?
H(8B) .3625 .6912 .4820 ?
H(8C) .3572 .4664 .5551 ?
H(9A) .4666 .5796 .3248 ?
H(9B) .4282 .4819 .2010 ?
H(9C) .4056 .7007 .2635 ?
H(10A) .4586 .2281 .4373 ?
H(10B) .3923 .1170 .4500 ?
H(10C) .4201 .1289 .3140 ?
H(11A) .0057 .7024 .3682 ?
H(11B) .0675 .8446 .3624 ?
H(11C) .0486 .6722 .2525 ?
